data_1523644
loop_
_publ_author_name
'Furuseth, S.'
'Fjellvag, H.'

_publ_section_title
;
 Structural properties of Ni3+x Sn4
;
_journal_name_full 'Acta Chemica Scandinavica, Series A: (28,1974-)'
_journal_page_first 695
_journal_page_last 700
_journal_volume 40
_journal_year 1986
_chemical_formula_sum 'Ni3.08 Sn4'
_space_group_IT_number 12
_symmetry_space_group_name_Hall '-C 2y'
_symmetry_space_group_name_H-M 'C 1 2/m 1'
_cell_angle_alpha 90
_cell_angle_beta 105.17
_cell_angle_gamma 90
_cell_formula_units_Z 2
_cell_length_a 12.199
_cell_length_b 4.0609
_cell_length_c 5.2238
_cell_volume 249.764
_citation_journal_id_ASTM ACAPCT
_cod_data_source_file Furuseth_ACAPCT_1986_1497.cif
_cod_data_source_block Ni3.08Sn4
_cod_original_cell_volume 249.7639
_cod_database_code 1523644

loop_
_symmetry_equiv_pos_as_xyz
x,y,z
-x,y,-z
-x,-y,-z
x,-y,z
x+1/2,y+1/2,z
-x+1/2,y+1/2,-z
-x+1/2,-y+1/2,-z
x+1/2,-y+1/2,z

loop_
_atom_site_label
_atom_site_type_symbol
_atom_site_fract_x
_atom_site_fract_y
_atom_site_fract_z
_atom_site_occupancy
_atom_site_U_iso_or_equiv
Ni2 Ni 0 0 0.5 0.08 0.0
Ni3 Ni 0.21455 0 0.33665 1 0.0
Ni1 Ni 0 0 0 1 0.0
Sn2 Sn 0.17184 0 0.81235 1 0.0
Sn1 Sn 0.42849 0 0.68636 1 0.0
